data_4102940
loop_
_publ_author_name
'Kyoko Nozaki'
'Yoshitaka Aramaki'
'Makoto Yamashita'
'Shau-Hua Ueng'
'Max Malacria'
'Emmanuel Lac\^ote'
'Dennis P. Curran'

_publ_section_title
;
 Boryltrihydroborate: Synthesis, Structure, and Reactivity as a Reductant
 in Ionic, Organometallic, and Radical Reactions
;
_journal_name_full 'Journal of the American Chemical Society'
_journal_page_first 11449
_journal_page_last 11451
_journal_paper_doi 10.1021/ja105277u
_journal_volume 132
_journal_year 2010
_chemical_formula_sum 'C68 H110 B4 Li2 N4 O4'
_chemical_formula_weight 1104.72
_chemical_name_systematic
; 
 ? 
;
_space_group_IT_number 14
_symmetry_cell_setting monoclinic
_symmetry_space_group_name_Hall '-P 2yn'
_symmetry_space_group_name_H-M 'P 1 21/n 1'
_atom_sites_solution_hydrogens geom
_atom_sites_solution_primary direct
_atom_sites_solution_secondary difmap
_audit_creation_method SHELXL-97
_cell_angle_alpha 90.000
_cell_angle_beta 94.996(2)
_cell_angle_gamma 90.000
_cell_formula_units_Z 2
_cell_length_a 12.813(7)
_cell_length_b 19.418(11)
_cell_length_c 13.857(7)
_cell_measurement_reflns_used 10996
_cell_measurement_temperature 103.1500
_cell_measurement_theta_max 27.4835
_cell_measurement_theta_min 3.0863
_cell_volume 3435(3)
_computing_cell_refinement 'RIGAKU CrystalClear'
_computing_data_collection 'RIGAKU CrystalClear'
_computing_data_reduction 'RIGAKU CrystalClear'
_computing_molecular_graphics ORTEP-III
_computing_structure_refinement 'SHELXL-97 (Sheldrick, 1997)'
_computing_structure_solution SIR-97
_diffrn_ambient_temperature 103(2)
_diffrn_detector_area_resol_mean 7.31
_diffrn_measured_fraction_theta_full 0.971
_diffrn_measured_fraction_theta_max 0.971
_diffrn_measurement_device_type 'RIGAKU/MSC Meacury CCD'
_diffrn_measurement_method 'omega scans'
_diffrn_radiation_monochromator graphite
_diffrn_radiation_source 'fine-focus sealed tube'
_diffrn_radiation_type MoK\a
_diffrn_radiation_wavelength 0.71070
_diffrn_reflns_av_R_equivalents 0.0542
_diffrn_reflns_av_sigmaI/netI 0.0590
_diffrn_reflns_limit_h_max 14
_diffrn_reflns_limit_h_min -15
_diffrn_reflns_limit_k_max 20
_diffrn_reflns_limit_k_min -23
_diffrn_reflns_limit_l_max 16
_diffrn_reflns_limit_l_min -14
_diffrn_reflns_number 21835
_diffrn_reflns_theta_full 25.00
_diffrn_reflns_theta_max 25.00
_diffrn_reflns_theta_min 3.09
_exptl_absorpt_coefficient_mu 0.063
_exptl_absorpt_correction_type none
_exptl_crystal_colour Colorless
_exptl_crystal_density_diffrn 1.068
_exptl_crystal_density_method 'not measured'
_exptl_crystal_description Block
_exptl_crystal_F_000 1208
_exptl_crystal_size_max 0.60
_exptl_crystal_size_mid 0.50
_exptl_crystal_size_min 0.35
_refine_diff_density_max 0.914
_refine_diff_density_min -0.605
_refine_diff_density_rms 0.052
_refine_ls_extinction_method none
_refine_ls_goodness_of_fit_ref 1.060
_refine_ls_hydrogen_treatment mixed
_refine_ls_matrix_type full
_refine_ls_number_parameters 427
_refine_ls_number_reflns 5876
_refine_ls_number_restraints 204
_refine_ls_restrained_S_all 1.079
_refine_ls_R_factor_all 0.0878
_refine_ls_R_factor_gt 0.0760
_refine_ls_shift/su_max 0.000
_refine_ls_shift/su_mean 0.000
_refine_ls_structure_factor_coef Fsqd
_refine_ls_weighting_details 'calc w=1/[\s^2^(Fo^2^)+(0.1046P)^2^+2.6313P] where P=(Fo^2^+2Fc^2^)/3'
_refine_ls_weighting_scheme calc
_refine_ls_wR_factor_gt 0.2006
_refine_ls_wR_factor_ref 0.2123
_reflns_number_gt 4978
_reflns_number_total 5876
_reflns_threshold_expression >2sigma(I)
_cod_data_source_file ja105277u_si_001.cif
_cod_data_source_block bbh3
_cod_database_code 4102940

loop_
_symmetry_equiv_pos_as_xyz
'x, y, z'
'-x+1/2, y+1/2, -z+1/2'
'-x, -y, -z'
'x-1/2, -y-1/2, z-1/2'

loop_
_atom_site_label
_atom_site_type_symbol
_atom_site_fract_x
_atom_site_fract_y
_atom_site_fract_z
_atom_site_U_iso_or_equiv
_atom_site_adp_type
_atom_site_occupancy
_atom_site_symmetry_multiplicity
_atom_site_calc_flag
_atom_site_refinement_flags
_atom_site_disorder_assembly
_atom_site_disorder_group
B1 B 0.52506(19) 0.61815(13) 0.70355(19) 0.0187(5) Uani 1 1 d . . .
B2 B 0.5313(2) 0.57416(14) 0.5982(2) 0.0234(6) Uani 1 1 d . . .
N1 N 0.60181(15) 0.62239(10) 0.78692(14) 0.0235(5) Uani 1 1 d . . .
C1 C 0.5627(2) 0.66280(15) 0.85924(19) 0.0341(6) Uani 1 1 d . . .
H4 H 0.5983 0.6722 0.9209 0.041 Uiso 1 1 calc R . .
C2 C 0.46743(19) 0.68613(14) 0.82823(18) 0.0296(6) Uani 1 1 d . . .
H5 H 0.4249 0.7151 0.8638 0.036 Uiso 1 1 calc R . .
N2 N 0.44085(14) 0.66086(10) 0.73471(13) 0.0203(4) Uani 1 1 d . . .
C3 C 0.70744(17) 0.59677(13) 0.80185(17) 0.0245(5) Uani 1 1 d . . .
C4 C 0.78828(19) 0.63176(13) 0.75903(18) 0.0275(6) Uani 1 1 d . . .
C5 C 0.89080(19) 0.60883(15) 0.7807(2) 0.0338(6) Uani 1 1 d . . .
H6 H 0.9463 0.6318 0.7528 0.041 Uiso 1 1 calc R . .
C6 C 0.9136(2) 0.55357(16) 0.8418(2) 0.0379(7) Uani 1 1 d . . .
H7 H 0.9842 0.5394 0.8565 0.046 Uiso 1 1 calc R . .
C7 C 0.8328(2) 0.51892(16) 0.8816(2) 0.0368(7) Uani 1 1 d . . .
H8 H 0.8486 0.4804 0.9226 0.044 Uiso 1 1 calc R . .
C8 C 0.72867(19) 0.53969(14) 0.86228(18) 0.0286(6) Uani 1 1 d . . .
C9 C 0.7652(2) 0.69397(14) 0.6939(2) 0.0334(6) Uani 1 1 d . . .
H36 H 0.6970 0.6851 0.6552 0.040 Uiso 1 1 calc R . .
C10 C 0.8469(2) 0.70688(16) 0.6222(2) 0.0423(7) Uani 1 1 d . . .
H9 H 0.8219 0.7430 0.5765 0.063 Uiso 1 1 calc R . .
H10 H 0.8586 0.6644 0.5866 0.063 Uiso 1 1 calc R . .
H11 H 0.9128 0.7216 0.6575 0.063 Uiso 1 1 calc R . .
C11 C 0.7514(3) 0.75871(17) 0.7533(3) 0.0557(9) Uani 1 1 d . . .
H12 H 0.8169 0.7689 0.7927 0.084 Uiso 1 1 calc R . .
H13 H 0.6952 0.7515 0.7959 0.084 Uiso 1 1 calc R . .
H14 H 0.7334 0.7975 0.7098 0.084 Uiso 1 1 calc R . .
C12 C 0.6429(2) 0.50125(15) 0.9086(2) 0.0356(6) Uani 1 1 d . . .
H37 H 0.5741 0.5169 0.8764 0.043 Uiso 1 1 calc R . .
C13 C 0.6500(2) 0.42354(16) 0.8945(2) 0.0455(8) Uani 1 1 d . . .
H15 H 0.6486 0.4131 0.8252 0.068 Uiso 1 1 calc R . .
H16 H 0.5905 0.4011 0.9215 0.068 Uiso 1 1 calc R . .
H17 H 0.7155 0.4064 0.9278 0.068 Uiso 1 1 calc R . .
C14 C 0.6447(2) 0.51926(19) 1.0170(2) 0.0471(8) Uani 1 1 d . . .
H18 H 0.7145 0.5097 1.0489 0.071 Uiso 1 1 calc R . .
H19 H 0.5925 0.4913 1.0468 0.071 Uiso 1 1 calc R . .
H20 H 0.6283 0.5682 1.0241 0.071 Uiso 1 1 calc R . .
C15 C 0.34779(18) 0.68494(12) 0.67965(17) 0.0231(5) Uani 1 1 d . . .
C16 C 0.25079(19) 0.65360(14) 0.69186(19) 0.0301(6) Uani 1 1 d . . .
C17 C 0.1622(2) 0.67642(16) 0.6352(2) 0.0402(7) Uani 1 1 d . . .
H21 H 0.0965 0.6551 0.6418 0.048 Uiso 1 1 calc R . .
C18 C 0.1685(2) 0.72961(17) 0.5695(2) 0.0458(8) Uani 1 1 d . . .
H22 H 0.1077 0.7441 0.5307 0.055 Uiso 1 1 calc R . .
C19 C 0.2642(2) 0.76180(16) 0.5604(2) 0.0401(7) Uani 1 1 d . . .
H23 H 0.2677 0.7991 0.5165 0.048 Uiso 1 1 calc R . .
C20 C 0.35578(19) 0.74013(13) 0.61497(19) 0.0284(6) Uani 1 1 d . . .
C21 C 0.23990(19) 0.59819(14) 0.76736(19) 0.0324(6) Uani 1 1 d . . .
H38 H 0.3116 0.5806 0.7886 0.039 Uiso 1 1 calc R . .
C22 C 0.1743(2) 0.53775(16) 0.7269(2) 0.0401(7) Uani 1 1 d . . .
H24 H 0.1029 0.5535 0.7075 0.060 Uiso 1 1 calc R . .
H25 H 0.1724 0.5021 0.7768 0.060 Uiso 1 1 calc R . .
H26 H 0.2055 0.5188 0.6705 0.060 Uiso 1 1 calc R . .
C23 C 0.1931(2) 0.62881(15) 0.8564(2) 0.0376(7) Uani 1 1 d . . .
H27 H 0.2398 0.6648 0.8849 0.056 Uiso 1 1 calc R . .
H28 H 0.1855 0.5924 0.9043 0.056 Uiso 1 1 calc R . .
H29 H 0.1243 0.6487 0.8367 0.056 Uiso 1 1 calc R . .
C24 C 0.4592(2) 0.77635(15) 0.6033(2) 0.0394(7) Uani 1 1 d . . .
H39 H 0.5123 0.7568 0.6530 0.047 Uiso 1 1 calc R . .
C25 C 0.4525(4) 0.85338(19) 0.6223(3) 0.0713(11) Uani 1 1 d . . .
H30 H 0.4018 0.8743 0.5739 0.107 Uiso 1 1 calc R . .
H31 H 0.5215 0.8744 0.6181 0.107 Uiso 1 1 calc R . .
H32 H 0.4297 0.8610 0.6872 0.107 Uiso 1 1 calc R . .
C26 C 0.4974(3) 0.76208(19) 0.5044(3) 0.0566(9) Uani 1 1 d . . .
H33 H 0.4504 0.7844 0.4542 0.085 Uiso 1 1 calc R . .
H34 H 0.4978 0.7123 0.4929 0.085 Uiso 1 1 calc R . .
H35 H 0.5684 0.7803 0.5023 0.085 Uiso 1 1 calc R . .
Li1 Li 0.6083(3) 0.5094(2) 0.4711(3) 0.0281(9) Uani 1 1 d . . .
O1 O 0.74175(13) 0.46671(9) 0.52385(13) 0.0314(4) Uani 1 1 d . . .
C27 C 0.8339(3) 0.50562(16) 0.5517(3) 0.0513(8) Uani 1 1 d . . .
H40 H 0.8220 0.5377 0.6052 0.062 Uiso 1 1 calc R . .
H41 H 0.8563 0.5324 0.4963 0.062 Uiso 1 1 calc R . .
C28 C 0.9143(3) 0.45172(18) 0.5841(3) 0.0568(9) Uani 1 1 d . . .
H42 H 0.9451 0.4305 0.5281 0.068 Uiso 1 1 calc R . .
H43 H 0.9711 0.4714 0.6287 0.068 Uiso 1 1 calc R . .
C29 C 0.8509(3) 0.40113(19) 0.6346(3) 0.0563(9) Uani 1 1 d . . .
H44 H 0.8522 0.4120 0.7045 0.068 Uiso 1 1 calc R . .
H45 H 0.8777 0.3538 0.6271 0.068 Uiso 1 1 calc R . .
C30 C 0.7404(2) 0.40845(18) 0.5851(2) 0.0490(8) Uani 1 1 d . . .
H46 H 0.7207 0.3667 0.5467 0.059 Uiso 1 1 calc R . .
H47 H 0.6893 0.4151 0.6339 0.059 Uiso 1 1 calc R . .
O2 O 0.64893(16) 0.57099(10) 0.36657(13) 0.0391(5) Uani 1 1 d DU . .
C31 C 0.5783(8) 0.5761(5) 0.2784(8) 0.0523(13) Uani 0.503(7) 1 d PDU A 1
H48 H 0.5063 0.5876 0.2937 0.063 Uiso 0.503(7) 1 calc PR A 1
H49 H 0.5765 0.5323 0.2417 0.063 Uiso 0.503(7) 1 calc PR A 1
C32 C 0.6244(6) 0.6338(4) 0.2209(5) 0.0564(12) Uani 0.503(7) 1 d PDU A 1
H50 H 0.6730 0.6158 0.1752 0.068 Uiso 0.503(7) 1 calc PR A 1
H51 H 0.5689 0.6613 0.1848 0.068 Uiso 0.503(7) 1 calc PR A 1
C33 C 0.6820(8) 0.6754(5) 0.3016(7) 0.0625(13) Uani 0.503(7) 1 d PDU A 1
H52 H 0.6353 0.7120 0.3229 0.075 Uiso 0.503(7) 1 calc PR A 1
H53 H 0.7439 0.6978 0.2772 0.075 Uiso 0.503(7) 1 calc PR A 1
C34 C 0.7174(12) 0.6284(6) 0.3884(10) 0.0530(13) Uani 0.503(7) 1 d PDU A 1
H54 H 0.7920 0.6152 0.3887 0.064 Uiso 0.503(7) 1 calc PR A 1
H55 H 0.7049 0.6500 0.4511 0.064 Uiso 0.503(7) 1 calc PR A 1
C35 C 0.5998(8) 0.5768(5) 0.2715(8) 0.0503(13) Uani 0.497(7) 1 d PDU A 2
H56 H 0.5416 0.5434 0.2610 0.060 Uiso 0.497(7) 1 calc PR A 2
H57 H 0.6507 0.5683 0.2230 0.060 Uiso 0.497(7) 1 calc PR A 2
C36 C 0.5586(6) 0.6505(4) 0.2636(6) 0.0614(12) Uani 0.497(7) 1 d PDU A 2
H58 H 0.5390 0.6640 0.1956 0.074 Uiso 0.497(7) 1 calc PR A 2
H59 H 0.4982 0.6577 0.3025 0.074 Uiso 0.497(7) 1 calc PR A 2
C37 C 0.6523(7) 0.6869(5) 0.3047(7) 0.0585(13) Uani 0.497(7) 1 d PDU A 2
H60 H 0.6332 0.7295 0.3383 0.070 Uiso 0.497(7) 1 calc PR A 2
H61 H 0.6985 0.6990 0.2536 0.070 Uiso 0.497(7) 1 calc PR A 2
C38 C 0.7061(12) 0.6347(6) 0.3768(10) 0.0520(13) Uani 0.497(7) 1 d PDU A 2
H62 H 0.7797 0.6275 0.3626 0.062 Uiso 0.497(7) 1 calc PR A 2
H63 H 0.7058 0.6522 0.4438 0.062 Uiso 0.497(7) 1 calc PR A 2
H1 H 0.539(2) 0.5163(15) 0.611(2) 0.032(7) Uiso 1 1 d . . .
H2 H 0.604(2) 0.5921(16) 0.559(2) 0.046(9) Uiso 1 1 d . . .
H3 H 0.462(2) 0.5829(14) 0.541(2) 0.034(7) Uiso 1 1 d . . .

loop_
_atom_site_aniso_label
_atom_site_aniso_U_11
_atom_site_aniso_U_22
_atom_site_aniso_U_33
_atom_site_aniso_U_23
_atom_site_aniso_U_13
_atom_site_aniso_U_12
B1 0.0154(12) 0.0198(12) 0.0210(13) 0.0016(10) 0.0018(9) -0.0018(9)
B2 0.0206(13) 0.0265(14) 0.0232(14) -0.0050(11) 0.0011(10) -0.0014(10)
N1 0.0169(10) 0.0334(11) 0.0198(10) -0.0072(8) -0.0008(7) 0.0033(8)
C1 0.0242(13) 0.0516(17) 0.0255(14) -0.0173(12) -0.0029(10) 0.0045(11)
C2 0.0258(13) 0.0382(14) 0.0247(13) -0.0138(11) 0.0017(10) 0.0048(10)
N2 0.0176(10) 0.0244(10) 0.0186(10) -0.0036(8) 0.0005(7) 0.0018(7)
C3 0.0169(11) 0.0343(13) 0.0216(12) -0.0090(10) -0.0025(9) 0.0024(9)
C4 0.0212(12) 0.0346(14) 0.0261(13) -0.0081(11) -0.0013(10) 0.0011(10)
C5 0.0182(12) 0.0479(16) 0.0352(15) -0.0052(12) 0.0019(10) -0.0006(11)
C6 0.0179(12) 0.0572(18) 0.0382(16) 0.0004(13) -0.0005(11) 0.0073(12)
C7 0.0260(14) 0.0519(17) 0.0321(15) 0.0061(13) 0.0007(11) 0.0092(12)
C8 0.0211(12) 0.0422(15) 0.0220(13) -0.0030(11) -0.0010(9) 0.0038(10)
C9 0.0236(13) 0.0353(14) 0.0407(16) -0.0006(12) -0.0004(11) -0.0031(10)
C10 0.0420(17) 0.0391(16) 0.0461(18) 0.0031(13) 0.0059(13) -0.0068(13)
C11 0.064(2) 0.0375(17) 0.068(2) -0.0051(16) 0.0190(18) 0.0022(15)
C12 0.0255(13) 0.0523(17) 0.0286(15) 0.0079(12) 0.0006(10) 0.0047(11)
C13 0.0375(16) 0.0535(19) 0.0444(18) 0.0087(15) -0.0030(13) -0.0032(13)
C14 0.0400(17) 0.070(2) 0.0318(16) 0.0064(15) 0.0071(13) 0.0109(15)
C15 0.0203(12) 0.0283(12) 0.0207(12) -0.0017(10) 0.0022(9) 0.0056(9)
C16 0.0203(12) 0.0387(14) 0.0315(14) 0.0079(11) 0.0029(10) 0.0042(10)
C17 0.0223(13) 0.0541(18) 0.0442(17) 0.0162(14) 0.0028(11) 0.0024(12)
C18 0.0275(14) 0.061(2) 0.0484(19) 0.0219(15) 0.0002(12) 0.0116(13)
C19 0.0345(15) 0.0455(17) 0.0409(17) 0.0193(13) 0.0054(12) 0.0086(12)
C20 0.0271(13) 0.0308(13) 0.0277(14) 0.0029(11) 0.0043(10) 0.0031(10)
C21 0.0187(12) 0.0418(15) 0.0369(15) 0.0121(12) 0.0030(10) 0.0026(10)
C22 0.0337(15) 0.0450(17) 0.0429(17) 0.0028(13) 0.0100(12) 0.0016(12)
C23 0.0329(15) 0.0470(17) 0.0324(15) 0.0107(13) 0.0000(11) -0.0038(12)
C24 0.0334(15) 0.0391(16) 0.0448(17) 0.0136(13) -0.0007(12) -0.0057(12)
C25 0.086(3) 0.045(2) 0.082(3) -0.0024(19) 0.002(2) -0.0201(19)
C26 0.0460(19) 0.060(2) 0.067(2) 0.0110(18) 0.0259(17) -0.0102(16)
Li1 0.026(2) 0.034(2) 0.025(2) -0.0023(17) 0.0024(16) -0.0042(17)
O1 0.0254(9) 0.0314(9) 0.0373(11) -0.0001(8) 0.0027(7) -0.0015(7)
C27 0.0438(18) 0.0396(17) 0.068(2) -0.0012(15) -0.0090(16) -0.0070(13)
C28 0.0350(17) 0.056(2) 0.077(2) 0.0002(18) -0.0133(16) -0.0077(14)
C29 0.050(2) 0.059(2) 0.058(2) 0.0155(17) -0.0081(16) -0.0016(16)
C30 0.0380(17) 0.0508(19) 0.057(2) 0.0183(16) -0.0042(14) -0.0059(14)
O2 0.0430(11) 0.0450(10) 0.0295(10) 0.0045(8) 0.0047(8) -0.0050(8)
C31 0.057(2) 0.057(2) 0.042(2) 0.0125(19) -0.002(2) -0.004(2)
C32 0.062(2) 0.054(2) 0.051(2) 0.0117(18) -0.0016(19) -0.0086(19)
C33 0.067(2) 0.055(2) 0.064(2) 0.0116(18) 0.001(2) -0.007(2)
C34 0.055(2) 0.051(2) 0.054(2) 0.011(2) 0.0059(19) -0.012(2)
C35 0.054(3) 0.057(2) 0.040(2) 0.0112(19) 0.001(2) -0.001(2)
C36 0.068(2) 0.056(2) 0.058(2) 0.0102(19) -0.0067(19) -0.0015(19)
C37 0.063(2) 0.051(2) 0.061(2) 0.0087(18) 0.004(2) 0.000(2)
C38 0.054(2) 0.050(2) 0.052(2) 0.009(2) 0.0030(19) -0.009(2)

loop_
_atom_type_symbol
_atom_type_description
_atom_type_scat_dispersion_real
_atom_type_scat_dispersion_imag
_atom_type_scat_source
C C 0.0033 0.0016 'International Tables Vol C Tables 4.2.6.8 and 6.1.1.4'
H H 0.0000 0.0000 'International Tables Vol C Tables 4.2.6.8 and 6.1.1.4'
Li Li -0.0003 0.0001 'International Tables Vol C Tables 4.2.6.8 and 6.1.1.4'
B B 0.0013 0.0007 'International Tables Vol C Tables 4.2.6.8 and 6.1.1.4'
N N 0.0061 0.0033 'International Tables Vol C Tables 4.2.6.8 and 6.1.1.4'
O O 0.0106 0.0060 'International Tables Vol C Tables 4.2.6.8 and 6.1.1.4'

loop_
_geom_angle_atom_site_label_1
_geom_angle_atom_site_label_2
_geom_angle_atom_site_label_3
_geom_angle
_geom_angle_site_symmetry_1
_geom_angle_site_symmetry_3
N1 B1 N2 101.52(19) . .
N1 B1 B2 129.2(2) . .
N2 B1 B2 129.3(2) . .
B1 B2 Li1 158.6(2) . .
B1 B2 Li1 124.15(19) . 3_666
Li1 B2 Li1 73.38(17) . 3_666
B1 B2 H1 111.5(14) . .
Li1 B2 H1 64.9(14) . .
Li1 B2 H1 58.5(14) 3_666 .
B1 B2 H2 110.5(16) . .
Li1 B2 H2 55.3(15) . .
Li1 B2 H2 125.1(15) 3_666 .
H1 B2 H2 108(2) . .
B1 B2 H3 115.1(14) . .
Li1 B2 H3 85.3(14) . .
Li1 B2 H3 50.0(14) 3_666 .
H1 B2 H3 108(2) . .
H2 B2 H3 104(2) . .
C1 N1 C3 118.80(19) . .
C1 N1 B1 110.0(2) . .
C3 N1 B1 131.09(19) . .
C2 C1 N1 109.5(2) . .
C2 C1 H4 125.3 . .
N1 C1 H4 125.3 . .
C1 C2 N2 108.7(2) . .
C1 C2 H5 125.7 . .
N2 C2 H5 125.7 . .
C2 N2 C15 120.09(19) . .
C2 N2 B1 110.33(19) . .
C15 N2 B1 129.06(19) . .
C8 C3 C4 121.3(2) . .
C8 C3 N1 119.3(2) . .
C4 C3 N1 119.2(2) . .
C5 C4 C3 117.9(2) . .
C5 C4 C9 120.8(2) . .
C3 C4 C9 121.3(2) . .
C6 C5 C4 121.7(3) . .
C6 C5 H6 119.2 . .
C4 C5 H6 119.2 . .
C5 C6 C7 119.6(2) . .
C5 C6 H7 120.2 . .
C7 C6 H7 120.2 . .
C6 C7 C8 121.1(3) . .
C6 C7 H8 119.4 . .
C8 C7 H8 119.4 . .
C7 C8 C3 118.4(2) . .
C7 C8 C12 119.5(2) . .
C3 C8 C12 122.1(2) . .
C11 C9 C4 111.1(2) . .
C11 C9 C10 109.6(2) . .
C4 C9 C10 114.0(2) . .
C11 C9 H36 107.3 . .
C4 C9 H36 107.3 . .
C10 C9 H36 107.3 . .
C9 C10 H9 109.5 . .
C9 C10 H10 109.5 . .
H9 C10 H10 109.5 . .
C9 C10 H11 109.5 . .
H9 C10 H11 109.5 . .
H10 C10 H11 109.5 . .
C9 C11 H12 109.5 . .
C9 C11 H13 109.5 . .
H12 C11 H13 109.5 . .
C9 C11 H14 109.5 . .
H12 C11 H14 109.5 . .
H13 C11 H14 109.5 . .
C8 C12 C13 112.3(2) . .
C8 C12 C14 110.5(2) . .
C13 C12 C14 110.7(2) . .
C8 C12 H37 107.7 . .
C13 C12 H37 107.7 . .
C14 C12 H37 107.7 . .
C12 C13 H15 109.5 . .
C12 C13 H16 109.5 . .
H15 C13 H16 109.5 . .
C12 C13 H17 109.5 . .
H15 C13 H17 109.5 . .
H16 C13 H17 109.5 . .
C12 C14 H18 109.5 . .
C12 C14 H19 109.5 . .
H18 C14 H19 109.5 . .
C12 C14 H20 109.5 . .
H18 C14 H20 109.5 . .
H19 C14 H20 109.5 . .
C20 C15 C16 121.3(2) . .
C20 C15 N2 118.9(2) . .
C16 C15 N2 119.8(2) . .
C17 C16 C15 118.6(2) . .
C17 C16 C21 119.7(2) . .
C15 C16 C21 121.7(2) . .
C18 C17 C16 121.1(3) . .
C18 C17 H21 119.5 . .
C16 C17 H21 119.5 . .
C17 C18 C19 119.8(3) . .
C17 C18 H22 120.1 . .
C19 C18 H22 120.1 . .
C18 C19 C20 121.2(3) . .
C18 C19 H23 119.4 . .
C20 C19 H23 119.4 . .
C19 C20 C15 117.9(2) . .
C19 C20 C24 119.9(2) . .
C15 C20 C24 122.2(2) . .
C16 C21 C22 112.0(2) . .
C16 C21 C23 110.2(2) . .
C22 C21 C23 110.6(2) . .
C16 C21 H38 108.0 . .
C22 C21 H38 108.0 . .
C23 C21 H38 108.0 . .
C21 C22 H24 109.5 . .
C21 C22 H25 109.5 . .
H24 C22 H25 109.5 . .
C21 C22 H26 109.5 . .
H24 C22 H26 109.5 . .
H25 C22 H26 109.5 . .
C21 C23 H27 109.5 . .
C21 C23 H28 109.5 . .
H27 C23 H28 109.5 . .
C21 C23 H29 109.5 . .
H27 C23 H29 109.5 . .
H28 C23 H29 109.5 . .
C20 C24 C26 111.3(2) . .
C20 C24 C25 111.9(3) . .
C26 C24 C25 111.2(3) . .
C20 C24 H39 107.4 . .
C26 C24 H39 107.4 . .
C25 C24 H39 107.4 . .
C24 C25 H30 109.5 . .
C24 C25 H31 109.5 . .
H30 C25 H31 109.5 . .
C24 C25 H32 109.5 . .
H30 C25 H32 109.5 . .
H31 C25 H32 109.5 . .
C24 C26 H33 109.5 . .
C24 C26 H34 109.5 . .
H33 C26 H34 109.5 . .
C24 C26 H35 109.5 . .
H33 C26 H35 109.5 . .
H34 C26 H35 109.5 . .
O1 Li1 O2 104.4(2) . .
O1 Li1 B2 109.86(19) . .
O2 Li1 B2 111.4(2) . .
O1 Li1 B2 115.4(2) . 3_666
O2 Li1 B2 109.24(19) . 3_666
B2 Li1 B2 106.62(17) . 3_666
O1 Li1 Li1 130.1(3) . 3_666
O2 Li1 Li1 125.5(3) . 3_666
B2 Li1 Li1 54.88(15) . 3_666
B2 Li1 Li1 51.74(14) 3_666 3_666
O1 Li1 H1 95.9(8) . .
O2 Li1 H1 139.2(8) . .
B2 Li1 H1 27.8(7) . .
B2 Li1 H1 92.6(7) 3_666 .
Li1 Li1 H1 46.7(7) 3_666 .
O1 Li1 H2 100.4(9) . .
O2 Li1 H2 89.1(9) . .
B2 Li1 H2 28.4(9) . .
B2 Li1 H2 132.8(9) 3_666 .
Li1 Li1 H2 81.9(9) 3_666 .
H1 Li1 H2 52.2(11) . .
C30 O1 C27 108.3(2) . .
C30 O1 Li1 120.1(2) . .
C27 O1 Li1 123.0(2) . .
O1 C27 C28 103.9(2) . .
O1 C27 H40 111.0 . .
C28 C27 H40 111.0 . .
O1 C27 H41 111.0 . .
C28 C27 H41 111.0 . .
H40 C27 H41 109.0 . .
C29 C28 C27 102.2(3) . .
C29 C28 H42 111.3 . .
C27 C28 H42 111.3 . .
C29 C28 H43 111.3 . .
C27 C28 H43 111.3 . .
H42 C28 H43 109.2 . .
C28 C29 C30 104.5(3) . .
C28 C29 H44 110.8 . .
C30 C29 H44 110.8 . .
C28 C29 H45 110.8 . .
C30 C29 H45 110.8 . .
H44 C29 H45 108.9 . .
O1 C30 C29 106.6(2) . .
O1 C30 H46 110.4 . .
C29 C30 H46 110.4 . .
O1 C30 H47 110.4 . .
C29 C30 H47 110.4 . .
H46 C30 H47 108.6 . .
C35 O2 C34 110.4(6) . .
C35 O2 C38 101.8(6) . .
C34 O2 C31 116.6(5) . .
C38 O2 C31 107.3(5) . .
C35 O2 Li1 127.3(4) . .
C34 O2 Li1 120.6(5) . .
C38 O2 Li1 127.6(6) . .
C31 O2 Li1 118.0(4) . .
O2 C31 C32 104.3(6) . .
O2 C31 H48 110.9 . .
C32 C31 H48 110.9 . .
O2 C31 H49 110.9 . .
C32 C31 H49 110.9 . .
H48 C31 H49 108.9 . .
C33 C32 C31 101.1(7) . .
C33 C32 H50 111.6 . .
C31 C32 H50 111.6 . .
C33 C32 H51 111.6 . .
C31 C32 H51 111.6 . .
H50 C32 H51 109.4 . .
C32 C33 C34 110.5(8) . .
C32 C33 H52 109.6 . .
C34 C33 H52 109.6 . .
C32 C33 H53 109.6 . .
C34 C33 H53 109.6 . .
H52 C33 H53 108.1 . .
O2 C34 C33 99.3(7) . .
O2 C34 H54 111.9 . .
C33 C34 H54 111.9 . .
O2 C34 H55 111.9 . .
C33 C34 H55 111.9 . .
H54 C34 H55 109.6 . .
O2 C35 C36 105.4(7) . .
O2 C35 H56 110.7 . .
C36 C35 H56 110.7 . .
O2 C35 H57 110.7 . .
C36 C35 H57 110.7 . .
H56 C35 H57 108.8 . .
C37 C36 C35 99.1(7) . .
C37 C36 H58 112.0 . .
C35 C36 H58 112.0 . .
C37 C36 H59 112.0 . .
C35 C36 H59 112.0 . .
H58 C36 H59 109.6 . .
C36 C37 C38 103.9(8) . .
C36 C37 H60 111.0 . .
C38 C37 H60 111.0 . .
C36 C37 H61 111.0 . .
C38 C37 H61 111.0 . .
H60 C37 H61 109.0 . .
O2 C38 C37 107.8(8) . .
O2 C38 H62 110.1 . .
C37 C38 H62 110.1 . .
O2 C38 H63 110.1 . .
C37 C38 H63 110.1 . .
H62 C38 H63 108.5 . .

loop_
_geom_bond_atom_site_label_1
_geom_bond_atom_site_label_2
_geom_bond_distance
_geom_bond_site_symmetry_2
B1 N1 1.453(3) .
B1 N2 1.456(3) .
B1 B2 1.699(4) .
B2 Li1 2.441(5) .
B2 Li1 2.542(5) 3_666
B2 H1 1.14(3) .
B2 H2 1.17(3) .
B2 H3 1.15(3) .
N1 C1 1.400(3) .
N1 C3 1.440(3) .
C1 C2 1.337(4) .
C1 H4 0.9500 .
C2 N2 1.400(3) .
C2 H5 0.9500 .
N2 C15 1.437(3) .
C3 C8 1.401(4) .
C3 C4 1.412(4) .
C4 C5 1.395(4) .
C4 C9 1.522(4) .
C5 C6 1.382(4) .
C5 H6 0.9500 .
C6 C7 1.389(4) .
C6 H7 0.9500 .
C7 C8 1.397(4) .
C7 H8 0.9500 .
C8 C12 1.517(4) .
C9 C11 1.522(4) .
C9 C10 1.526(4) .
C9 H36 1.0000 .
C10 H9 0.9800 .
C10 H10 0.9800 .
C10 H11 0.9800 .
C11 H12 0.9800 .
C11 H13 0.9800 .
C11 H14 0.9800 .
C12 C13 1.525(4) .
C12 C14 1.540(4) .
C12 H37 1.0000 .
C13 H15 0.9800 .
C13 H16 0.9800 .
C13 H17 0.9800 .
C14 H18 0.9800 .
C14 H19 0.9800 .
C14 H20 0.9800 .
C15 C20 1.406(4) .
C15 C16 1.407(4) .
C16 C17 1.395(4) .
C16 C21 1.516(4) .
C17 C18 1.384(4) .
C17 H21 0.9500 .
C18 C19 1.392(4) .
C18 H22 0.9500 .
C19 C20 1.404(4) .
C19 H23 0.9500 .
C20 C24 1.521(4) .
C21 C22 1.521(4) .
C21 C23 1.537(4) .
C21 H38 1.0000 .
C22 H24 0.9800 .
C22 H25 0.9800 .
C22 H26 0.9800 .
C23 H27 0.9800 .
C23 H28 0.9800 .
C23 H29 0.9800 .
C24 C26 1.521(5) .
C24 C25 1.522(5) .
C24 H39 1.0000 .
C25 H30 0.9800 .
C25 H31 0.9800 .
C25 H32 0.9800 .
C26 H33 0.9800 .
C26 H34 0.9800 .
C26 H35 0.9800 .
Li1 O1 1.982(5) .
Li1 O2 1.982(5) .
Li1 B2 2.542(5) 3_666
Li1 Li1 2.978(8) 3_666
Li1 H1 2.21(3) .
Li1 H2 2.02(3) .
O1 C30 1.415(4) .
O1 C27 1.426(3) .
C27 C28 1.510(5) .
C27 H40 0.9900 .
C27 H41 0.9900 .
C28 C29 1.487(5) .
C28 H42 0.9900 .
C28 H43 0.9900 .
C29 C30 1.525(4) .
C29 H44 0.9900 .
C29 H45 0.9900 .
C30 H46 0.9900 .
C30 H47 0.9900 .
O2 C35 1.414(11) .
O2 C34 1.434(12) .
O2 C38 1.439(12) .
O2 C31 1.460(10) .
C31 C32 1.523(8) .
C31 H48 0.9900 .
C31 H49 0.9900 .
C32 C33 1.517(8) .
C32 H50 0.9900 .
C32 H51 0.9900 .
C33 C34 1.547(8) .
C33 H52 0.9900 .
C33 H53 0.9900 .
C34 H54 0.9900 .
C34 H55 0.9900 .
C35 C36 1.526(9) .
C35 H56 0.9900 .
C35 H57 0.9900 .
C36 C37 1.464(8) .
C36 H58 0.9900 .
C36 H59 0.9900 .
C37 C38 1.543(8) .
C37 H60 0.9900 .
C37 H61 0.9900 .
C38 H62 0.9900 .
C38 H63 0.9900 .

loop_
_geom_torsion_atom_site_label_1
_geom_torsion_atom_site_label_2
_geom_torsion_atom_site_label_3
_geom_torsion_atom_site_label_4
_geom_torsion
_geom_torsion_site_symmetry_1
_geom_torsion_site_symmetry_4
N1 B1 B2 Li1 -14.4(7) . .
N2 B1 B2 Li1 166.5(5) . .
N1 B1 B2 Li1 127.2(3) . 3_666
N2 B1 B2 Li1 -51.9(3) . 3_666
N2 B1 N1 C1 1.2(3) . .
B2 B1 N1 C1 -178.1(2) . .
N2 B1 N1 C3 -174.1(2) . .
B2 B1 N1 C3 6.6(4) . .
C3 N1 C1 C2 174.8(2) . .
B1 N1 C1 C2 -1.2(3) . .
N1 C1 C2 N2 0.7(3) . .
C1 C2 N2 C15 -172.4(2) . .
C1 C2 N2 B1 0.1(3) . .
N1 B1 N2 C2 -0.8(2) . .
B2 B1 N2 C2 178.5(2) . .
N1 B1 N2 C15 170.8(2) . .
B2 B1 N2 C15 -9.9(4) . .
C1 N1 C3 C8 78.1(3) . .
B1 N1 C3 C8 -106.9(3) . .
C1 N1 C3 C4 -98.8(3) . .
B1 N1 C3 C4 76.2(3) . .
C8 C3 C4 C5 -1.6(4) . .
N1 C3 C4 C5 175.3(2) . .
C8 C3 C4 C9 -179.7(2) . .
N1 C3 C4 C9 -2.8(3) . .
C3 C4 C5 C6 0.2(4) . .
C9 C4 C5 C6 178.2(3) . .
C4 C5 C6 C7 1.2(4) . .
C5 C6 C7 C8 -1.1(4) . .
C6 C7 C8 C3 -0.2(4) . .
C6 C7 C8 C12 -178.9(3) . .
C4 C3 C8 C7 1.6(4) . .
N1 C3 C8 C7 -175.2(2) . .
C4 C3 C8 C12 -179.7(2) . .
N1 C3 C8 C12 3.4(4) . .
C5 C4 C9 C11 -98.1(3) . .
C3 C4 C9 C11 79.8(3) . .
C5 C4 C9 C10 26.3(4) . .
C3 C4 C9 C10 -155.7(2) . .
C7 C8 C12 C13 -50.3(3) . .
C3 C8 C12 C13 131.1(3) . .
C7 C8 C12 C14 73.8(3) . .
C3 C8 C12 C14 -104.8(3) . .
C2 N2 C15 C20 94.2(3) . .
B1 N2 C15 C20 -76.7(3) . .
C2 N2 C15 C16 -85.2(3) . .
B1 N2 C15 C16 103.9(3) . .
C20 C15 C16 C17 2.7(4) . .
N2 C15 C16 C17 -177.9(2) . .
C20 C15 C16 C21 -174.8(2) . .
N2 C15 C16 C21 4.6(4) . .
C15 C16 C17 C18 -1.2(5) . .
C21 C16 C17 C18 176.3(3) . .
C16 C17 C18 C19 -1.0(5) . .
C17 C18 C19 C20 1.7(5) . .
C18 C19 C20 C15 -0.3(4) . .
C18 C19 C20 C24 180.0(3) . .
C16 C15 C20 C19 -2.0(4) . .
N2 C15 C20 C19 178.6(2) . .
C16 C15 C20 C24 177.8(2) . .
N2 C15 C20 C24 -1.6(4) . .
C17 C16 C21 C22 47.6(4) . .
C15 C16 C21 C22 -135.0(3) . .
C17 C16 C21 C23 -76.0(3) . .
C15 C16 C21 C23 101.4(3) . .
C19 C20 C24 C26 -68.7(4) . .
C15 C20 C24 C26 111.5(3) . .
C19 C20 C24 C25 56.4(4) . .
C15 C20 C24 C25 -123.3(3) . .
B1 B2 Li1 O1 21.9(7) . .
Li1 B2 Li1 O1 -125.7(3) 3_666 .
B1 B2 Li1 O2 -93.3(6) . .
Li1 B2 Li1 O2 119.1(3) 3_666 .
B1 B2 Li1 B2 147.6(5) . 3_666
Li1 B2 Li1 B2 0.0 3_666 3_666
B1 B2 Li1 Li1 147.6(5) . 3_666
O2 Li1 O1 C30 -165.9(2) . .
B2 Li1 O1 C30 74.5(3) . .
B2 Li1 O1 C30 -46.0(3) 3_666 .
Li1 Li1 O1 C30 14.2(4) 3_666 .
O2 Li1 O1 C27 50.1(3) . .
B2 Li1 O1 C27 -69.5(3) . .
B2 Li1 O1 C27 170.0(2) 3_666 .
Li1 Li1 O1 C27 -129.8(3) 3_666 .
C30 O1 C27 C28 33.9(4) . .
Li1 O1 C27 C28 -178.5(3) . .
O1 C27 C28 C29 -38.1(4) . .
C27 C28 C29 C30 28.1(4) . .
C27 O1 C30 C29 -15.7(4) . .
Li1 O1 C30 C29 -164.4(3) . .
C28 C29 C30 O1 -8.9(4) . .
O1 Li1 O2 C35 133.0(6) . .
B2 Li1 O2 C35 -108.5(6) . .
B2 Li1 O2 C35 9.1(6) 3_666 .
Li1 Li1 O2 C35 -47.1(7) 3_666 .
O1 Li1 O2 C34 -63.6(8) . .
B2 Li1 O2 C34 55.0(8) . .
B2 Li1 O2 C34 172.5(8) 3_666 .
Li1 Li1 O2 C34 116.3(8) 3_666 .
O1 Li1 O2 C38 -71.5(9) . .
B2 Li1 O2 C38 47.1(9) . .
B2 Li1 O2 C38 164.6(8) 3_666 .
Li1 Li1 O2 C38 108.4(9) 3_666 .
O1 Li1 O2 C31 141.8(6) . .
B2 Li1 O2 C31 -99.6(6) . .
B2 Li1 O2 C31 17.9(6) 3_666 .
Li1 Li1 O2 C31 -38.3(7) 3_666 .
C35 O2 C31 C32 -44(3) . .
C34 O2 C31 C32 16.8(12) . .
C38 O2 C31 C32 19.5(12) . .
Li1 O2 C31 C32 172.4(5) . .
O2 C31 C32 C33 -26.0(9) . .
C31 C32 C33 C34 28.6(11) . .
C35 O2 C34 C33 11.9(12) . .
C38 O2 C34 C33 -15(8) . .
C31 O2 C34 C33 0.8(14) . .
Li1 O2 C34 C33 -154.1(6) . .
C32 C33 C34 O2 -18.8(13) . .
C34 O2 C35 C36 -48.0(11) . .
C38 O2 C35 C36 -43.6(10) . .
C31 O2 C35 C36 75(4) . .
Li1 O2 C35 C36 116.8(6) . .
O2 C35 C36 C37 47.1(9) . .
C35 C36 C37 C38 -29.7(11) . .
C35 O2 C38 C37 23.3(13) . .
C34 O2 C38 C37 178(10) . .
C31 O2 C38 C37 12.5(14) . .
Li1 O2 C38 C37 -137.0(7) . .
C36 C37 C38 O2 5.7(14) . .
